data_1553752
loop_
_publ_author_name
'Hirao, Yasukazu'
'Konishi, Akihito'
'Kubo, Takashi'

_publ_section_title
;
 Anthroxyl-based biradical: toward the construction of highly stable
 multi-spin systems
;
_journal_issue 5
_journal_name_full 'Organic Chemistry Frontiers'
_journal_page_first 828
_journal_paper_doi 10.1039/C7QO00130D
_journal_volume 4
_journal_year 2017
_chemical_formula_sum 'C66 H72 O6'
_chemical_formula_weight 961.23
_chemical_name_common
;
2,2",7,7"-tetra-tert-butyl-10,10"-dioxyl-9,9':10',9"-teranthrylene
;
_space_group_crystal_system monoclinic
_space_group_IT_number 14
_space_group_name_Hall '-P 2yn'
_space_group_name_H-M_alt 'P 1 21/n 1'
_atom_sites_solution_hydrogens geom
_atom_sites_solution_primary direct
_atom_sites_solution_secondary difmap
_audit_creation_method SHELXL-2016/6
_audit_update_record
;
2017-02-20 deposited with the CCDC.
2017-03-16 downloaded from the CCDC.
;
_cell_angle_alpha 90
_cell_angle_beta 102.9755(9)
_cell_angle_gamma 90
_cell_formula_units_Z 2
_cell_length_a 11.8673(3)
_cell_length_b 14.8352(3)
_cell_length_c 15.9367(5)
_cell_measurement_reflns_used 18630
_cell_measurement_temperature 120(2)
_cell_measurement_theta_max 27.47
_cell_measurement_theta_min 3.05
_cell_volume 2734.08(12)
_computing_cell_refinement 'RAPID AUTO'
_computing_data_collection 'RAPID AUTO (Rigaku, ????)'
_computing_data_reduction 'RAPID AUTO'
_computing_molecular_graphics 'Yadokari-XG 2009 (Wakita Nemoto et al., 2009)'
_computing_publication_material 'Yadokari-XG 2009 (Wakita,Nemoto et al., 2009)'
_computing_structure_refinement 'SHELXL-2016/6 (Sheldrick, 2016)'
_computing_structure_solution SIR2004
_diffrn_ambient_temperature 120(2)
_diffrn_detector_area_resol_mean 6.800
_diffrn_measured_fraction_theta_full 0.998
_diffrn_measured_fraction_theta_max 0.997
_diffrn_measurement_device_type 'Rigaku/Varimax Rapid/007HF'
_diffrn_measurement_method \w
_diffrn_radiation_type MoK\a
_diffrn_radiation_wavelength 0.71075
_diffrn_reflns_av_R_equivalents 0.0385
_diffrn_reflns_av_unetI/netI 0.0331
_diffrn_reflns_Laue_measured_fraction_full 0.998
_diffrn_reflns_Laue_measured_fraction_max 0.997
_diffrn_reflns_limit_h_max 15
_diffrn_reflns_limit_h_min -14
_diffrn_reflns_limit_k_max 19
_diffrn_reflns_limit_k_min -19
_diffrn_reflns_limit_l_max 20
_diffrn_reflns_limit_l_min -20
_diffrn_reflns_number 26601
_diffrn_reflns_point_group_measured_fraction_full 0.998
_diffrn_reflns_point_group_measured_fraction_max 0.997
_diffrn_reflns_theta_full 25.242
_diffrn_reflns_theta_max 27.476
_diffrn_reflns_theta_min 3.044
_diffrn_source 'micro-focus rotating anode'
_exptl_absorpt_coefficient_mu 0.073
_exptl_absorpt_correction_T_max 1.0000
_exptl_absorpt_correction_T_min 0.4603
_exptl_absorpt_correction_type multi-scan
_exptl_absorpt_process_details
;
Empirical Absorption Correction   March 2001 T. Higashi
    Rigaku Corporation, Tokyo, Japan
;
_exptl_crystal_colour black
_exptl_crystal_density_diffrn 1.168
_exptl_crystal_density_method 'not measured'
_exptl_crystal_description prism
_exptl_crystal_F_000 1032
_exptl_crystal_size_max 0.500
_exptl_crystal_size_mid 0.200
_exptl_crystal_size_min 0.200
_refine_diff_density_max 1.186
_refine_diff_density_min -0.233
_refine_diff_density_rms 0.054
_refine_ls_extinction_method none
_refine_ls_goodness_of_fit_ref 1.103
_refine_ls_hydrogen_treatment constr
_refine_ls_matrix_type full
_refine_ls_number_parameters 383
_refine_ls_number_reflns 6258
_refine_ls_number_restraints 0
_refine_ls_restrained_S_all 1.103
_refine_ls_R_factor_all 0.0855
_refine_ls_R_factor_gt 0.0637
_refine_ls_shift/su_max 0.000
_refine_ls_shift/su_mean 0.000
_refine_ls_structure_factor_coef Fsqd
_refine_ls_weighting_details 'w=1/[\s^2^(Fo^2^)+(0.1108P)^2^+0.8363P] where P=(Fo^2^+2Fc^2^)/3'
_refine_ls_weighting_scheme calc
_refine_ls_wR_factor_gt 0.1863
_refine_ls_wR_factor_ref 0.2067
_reflns_Friedel_coverage 0.000
_reflns_number_gt 4437
_reflns_number_total 6258
_reflns_threshold_expression 'I > 2\s(I)'
_cod_data_source_file c7qo00130d2.cif
_cod_data_source_block tBuAn2-An
_cod_original_cell_volume 2734.07(12)
_cod_original_sg_symbol_H-M 'P 21/n'
_cod_database_code 1553752
_shelx_shelxl_version_number 2016/6
_shelx_space_group_comment
;
The symmetry employed for this shelxl refinement is uniquely defined
by the following loop, which should always be used as a source of
symmetry information in preference to the above space-group names.
They are only intended as comments.
;
_shelx_estimated_absorpt_t_min 0.964
_shelx_estimated_absorpt_t_max 0.986

loop_
_space_group_symop_operation_xyz
'x, y, z'
'-x+1/2, y+1/2, -z+1/2'
'-x, -y, -z'
'x-1/2, -y-1/2, z-1/2'

loop_
_atom_site_label
_atom_site_type_symbol
_atom_site_fract_x
_atom_site_fract_y
_atom_site_fract_z
_atom_site_U_iso_or_equiv
_atom_site_adp_type
_atom_site_occupancy
_atom_site_site_symmetry_order
_atom_site_calc_flag
_atom_site_refinement_flags_posn
_atom_site_refinement_flags_adp
_atom_site_refinement_flags_occupancy
_atom_site_disorder_assembly
_atom_site_disorder_group
O1 O 0.66976(12) 0.66312(11) 0.13203(9) 0.0462(4) Uani 1 1 d . . . A 2
C1 C 0.64085(15) 0.63143(13) 0.19555(11) 0.0314(4) Uani 1 1 d . . . . .
C2 C 0.52259(14) 0.59855(12) 0.19077(11) 0.0286(4) Uani 1 1 d . . . . .
C3 C 0.44369(15) 0.59783(13) 0.11126(11) 0.0315(4) Uani 1 1 d . . . . .
H1 H 0.468207 0.618374 0.061773 0.038 Uiso 1 1 calc R U . . .
C4 C 0.33039(15) 0.56806(13) 0.10202(12) 0.0319(4) Uani 1 1 d . . . . .
C5 C 0.29692(16) 0.53994(14) 0.17758(13) 0.0373(4) Uani 1 1 d . . . . .
H2 H 0.219607 0.520560 0.173616 0.045 Uiso 1 1 calc R U . . .
C6 C 0.37293(15) 0.53978(15) 0.25678(12) 0.0360(4) Uani 1 1 d . . . . .
H3 H 0.346984 0.520571 0.306104 0.043 Uiso 1 1 calc R U . . .
C7 C 0.48908(15) 0.56775(12) 0.26594(11) 0.0292(4) Uani 1 1 d . . . . .
C8 C 0.57018(14) 0.56571(12) 0.34737(11) 0.0274(4) Uani 1 1 d . . . . .
C9 C 0.68643(14) 0.59432(12) 0.35338(10) 0.0267(4) Uani 1 1 d . . . . .
C10 C 0.77030(15) 0.59291(13) 0.43247(11) 0.0310(4) Uani 1 1 d . . . . .
H4 H 0.748200 0.574044 0.483433 0.037 Uiso 1 1 calc R U . . .
C11 C 0.88274(15) 0.61830(13) 0.43673(11) 0.0324(4) Uani 1 1 d . . . . .
H5 H 0.936369 0.617338 0.490847 0.039 Uiso 1 1 calc R U . . .
C12 C 0.92085(15) 0.64579(13) 0.36291(11) 0.0303(4) Uani 1 1 d . . . . .
C13 C 0.83888(15) 0.64933(13) 0.28595(11) 0.0306(4) Uani 1 1 d . . . . .
H6 H 0.861909 0.668751 0.235513 0.037 Uiso 1 1 calc R U . . .
C14 C 0.72317(14) 0.62525(12) 0.27988(11) 0.0281(4) Uani 1 1 d . . . . .
C15 C 0.24516(16) 0.56429(13) 0.01427(12) 0.0354(4) Uani 1 1 d . . . . .
C16 C 0.3031(3) 0.5869(3) -0.06075(19) 0.0510(10) Uani 0.701(4) 1 d . . P B 1
H7 H 0.328628 0.649853 -0.056171 0.077 Uiso 0.701(4) 1 calc R U P B 1
H8 H 0.247416 0.577753 -0.115645 0.077 Uiso 0.701(4) 1 calc R U P B 1
H9 H 0.369953 0.547336 -0.058065 0.077 Uiso 0.701(4) 1 calc R U P B 1
C17 C 0.1990(3) 0.4666(2) -0.0008(2) 0.0477(9) Uani 0.701(4) 1 d . . P B 1
H10 H 0.144605 0.462789 -0.056943 0.072 Uiso 0.701(4) 1 calc R U P B 1
H11 H 0.159303 0.449949 0.044646 0.072 Uiso 0.701(4) 1 calc R U P B 1
H12 H 0.263720 0.425305 0.000327 0.072 Uiso 0.701(4) 1 calc R U P B 1
C18 C 0.1455(3) 0.6267(3) 0.0128(2) 0.0563(11) Uani 0.701(4) 1 d . . P B 1
H13 H 0.173334 0.689051 0.018304 0.084 Uiso 0.701(4) 1 calc R U P B 1
H14 H 0.109604 0.612228 0.060856 0.084 Uiso 0.701(4) 1 calc R U P B 1
H15 H 0.088427 0.619509 -0.041688 0.084 Uiso 0.701(4) 1 calc R U P B 1
C19 C 0.2819(8) 0.4946(7) -0.0369(5) 0.064(3) Uani 0.299(4) 1 d . . P B 2
H16 H 0.279661 0.436085 -0.008755 0.096 Uiso 0.299(4) 1 calc R U P B 2
H17 H 0.361025 0.507034 -0.042438 0.096 Uiso 0.299(4) 1 calc R U P B 2
H18 H 0.230057 0.493347 -0.094165 0.096 Uiso 0.299(4) 1 calc R U P B 2
C20 C 0.1177(6) 0.5465(8) 0.0243(5) 0.059(3) Uani 0.299(4) 1 d . . P B 2
H19 H 0.113952 0.487717 0.051546 0.089 Uiso 0.299(4) 1 calc R U P B 2
H20 H 0.064869 0.547064 -0.032577 0.089 Uiso 0.299(4) 1 calc R U P B 2
H21 H 0.095182 0.593832 0.060267 0.089 Uiso 0.299(4) 1 calc R U P B 2
C21 C 0.2420(8) 0.6599(6) -0.0286(5) 0.056(2) Uani 0.299(4) 1 d . . P B 2
H22 H 0.181040 0.661184 -0.081524 0.084 Uiso 0.299(4) 1 calc R U P B 2
H23 H 0.316871 0.672202 -0.042576 0.084 Uiso 0.299(4) 1 calc R U P B 2
H24 H 0.226203 0.705783 0.011386 0.084 Uiso 0.299(4) 1 calc R U P B 2
C22 C 1.04820(15) 0.67000(14) 0.37002(12) 0.0349(4) Uani 1 1 d . . . . .
C23 C 1.07538(18) 0.6834(2) 0.28156(16) 0.0608(8) Uani 1 1 d . . . . .
H25 H 1.031233 0.734872 0.252685 0.091 Uiso 1 1 calc R U . . .
H26 H 1.054089 0.628994 0.246773 0.091 Uiso 1 1 calc R U . . .
H27 H 1.158262 0.695036 0.288486 0.091 Uiso 1 1 calc R U . . .
C24 C 1.0763(2) 0.75559(17) 0.4234(2) 0.0590(7) Uani 1 1 d . . . . .
H28 H 1.058644 0.746475 0.479956 0.088 Uiso 1 1 calc R U . . .
H29 H 1.029766 0.805586 0.393784 0.088 Uiso 1 1 calc R U . . .
H30 H 1.158588 0.769807 0.430694 0.088 Uiso 1 1 calc R U . . .
C25 C 1.12553(17) 0.59261(15) 0.41450(14) 0.0417(5) Uani 1 1 d . . . . .
H31 H 1.105368 0.536900 0.381498 0.063 Uiso 1 1 calc R U . . .
H32 H 1.113643 0.584272 0.472899 0.063 Uiso 1 1 calc R U . . .
H33 H 1.206801 0.607402 0.417407 0.063 Uiso 1 1 calc R U . . .
C26 C 0.53402(14) 0.53155(12) 0.42548(10) 0.0264(4) Uani 1 1 d . . . . .
C27 C 0.55286(14) 0.44117(12) 0.45028(10) 0.0265(4) Uani 1 1 d . . . . .
C28 C 0.60682(15) 0.37877(13) 0.40286(11) 0.0319(4) Uani 1 1 d . . . . .
H34 H 0.628947 0.398532 0.352180 0.038 Uiso 1 1 calc R U . . .
C29 C 0.62694(16) 0.29180(14) 0.42905(13) 0.0375(4) Uani 1 1 d . . . . .
H35 H 0.664134 0.251867 0.397278 0.045 Uiso 1 1 calc R U . . .
C30 C 0.40748(17) 0.73945(14) 0.49626(13) 0.0380(4) Uani 1 1 d . . . . .
H36 H 0.393331 0.800326 0.478496 0.046 Uiso 1 1 calc R U . . .
C31 C 0.46035(16) 0.68323(12) 0.45008(12) 0.0330(4) Uani 1 1 d . . . . .
H37 H 0.483979 0.705719 0.400913 0.040 Uiso 1 1 calc R U . . .
C32 C 0.48119(14) 0.59104(12) 0.47379(11) 0.0263(4) Uani 1 1 d . . . . .
C34 C -0.0374(3) 0.3772(3) 0.26092(19) 0.0784(9) Uani 1 1 d . . . . .
C33 C -0.1339(3) 0.3885(2) 0.3044(2) 0.0759(9) Uani 1 1 d . . . . .
H38 H -0.138535 0.335461 0.340173 0.114 Uiso 1 1 calc R U . . .
H39 H -0.206499 0.395045 0.261169 0.114 Uiso 1 1 calc R U . . .
H40 H -0.120727 0.442409 0.340826 0.114 Uiso 1 1 calc R U . . .
C36 C 0.2470(3) 0.3317(2) 0.3365(2) 0.0809(9) Uani 1 1 d . . . . .
H41 H 0.315423 0.323800 0.312486 0.121 Uiso 1 1 calc R U . . .
H42 H 0.248808 0.287788 0.382733 0.121 Uiso 1 1 calc R U . . .
H43 H 0.246554 0.392872 0.359726 0.121 Uiso 1 1 calc R U . . .
C35 C 0.1475(3) 0.3185(4) 0.2720(2) 0.1094(16) Uani 1 1 d . . . . .
O4 O 0.1304(4) 0.3501(3) 0.1959(3) 0.0752(16) Uani 0.478(6) 1 d . . P C 3
O5 O 0.0314(4) 0.3116(3) 0.2872(4) 0.0657(14) Uani 0.478(6) 1 d . . P C 3
O3 O 0.0609(3) 0.3545(3) 0.3161(2) 0.0500(10) Uani 0.522(6) 1 d . . P C 4
O2 O 0.0093(4) 0.4424(3) 0.2169(3) 0.0779(15) Uani 0.522(6) 1 d . . P C 4

loop_
_atom_site_aniso_label
_atom_site_aniso_U_11
_atom_site_aniso_U_22
_atom_site_aniso_U_33
_atom_site_aniso_U_23
_atom_site_aniso_U_13
_atom_site_aniso_U_12
O1 0.0305(7) 0.0790(11) 0.0287(7) 0.0165(7) 0.0059(5) -0.0146(7)
C1 0.0235(8) 0.0456(10) 0.0263(8) 0.0058(8) 0.0080(7) -0.0045(8)
C2 0.0221(8) 0.0372(9) 0.0268(8) 0.0039(7) 0.0064(7) -0.0024(7)
C3 0.0258(9) 0.0416(10) 0.0272(8) 0.0056(7) 0.0057(7) -0.0023(8)
C4 0.0242(8) 0.0364(9) 0.0334(9) 0.0019(7) 0.0028(7) -0.0020(7)
C5 0.0218(8) 0.0493(11) 0.0409(10) 0.0032(9) 0.0072(8) -0.0058(8)
C6 0.0227(8) 0.0539(12) 0.0332(9) 0.0042(8) 0.0100(7) -0.0074(8)
C7 0.0216(8) 0.0400(10) 0.0275(8) 0.0032(7) 0.0088(7) -0.0023(7)
C8 0.0227(8) 0.0363(9) 0.0259(8) 0.0025(7) 0.0109(6) -0.0012(7)
C9 0.0205(8) 0.0365(9) 0.0245(8) 0.0011(7) 0.0083(6) -0.0007(7)
C10 0.0264(9) 0.0451(10) 0.0235(8) 0.0028(7) 0.0099(7) -0.0024(8)
C11 0.0241(8) 0.0475(11) 0.0247(8) 0.0011(8) 0.0038(7) -0.0024(8)
C12 0.0202(8) 0.0414(10) 0.0302(8) 0.0036(7) 0.0075(7) -0.0016(7)
C13 0.0222(8) 0.0452(10) 0.0261(8) 0.0047(7) 0.0093(7) -0.0059(7)
C14 0.0210(8) 0.0390(9) 0.0258(8) 0.0038(7) 0.0081(6) -0.0020(7)
C15 0.0255(9) 0.0416(11) 0.0357(10) 0.0019(8) -0.0001(7) -0.0019(8)
C16 0.0363(16) 0.078(3) 0.0322(15) 0.0097(15) -0.0057(12) -0.0132(16)
C17 0.0457(18) 0.0500(18) 0.0455(17) -0.0064(14) 0.0060(14) -0.0102(15)
C18 0.0372(17) 0.063(2) 0.058(2) -0.0062(17) -0.0125(15) 0.0126(16)
C19 0.063(6) 0.067(6) 0.049(4) -0.018(4) -0.015(4) 0.017(5)
C20 0.030(4) 0.096(7) 0.048(4) 0.010(4) -0.001(3) -0.015(4)
C21 0.052(5) 0.057(5) 0.045(4) 0.012(4) -0.018(4) -0.006(4)
C22 0.0195(8) 0.0490(11) 0.0362(9) 0.0032(8) 0.0058(7) -0.0065(8)
C23 0.0235(10) 0.113(2) 0.0479(13) 0.0219(13) 0.0117(9) -0.0107(12)
C24 0.0299(11) 0.0513(14) 0.093(2) -0.0121(13) 0.0080(12) -0.0072(10)
C25 0.0250(9) 0.0525(12) 0.0471(11) 0.0000(9) 0.0068(8) -0.0016(9)
C26 0.0187(7) 0.0390(9) 0.0236(7) 0.0014(7) 0.0089(6) -0.0024(7)
C27 0.0184(7) 0.0369(9) 0.0257(8) -0.0018(7) 0.0085(6) -0.0011(7)
C28 0.0246(8) 0.0447(11) 0.0287(8) -0.0044(8) 0.0109(7) -0.0004(7)
C29 0.0302(9) 0.0423(10) 0.0412(10) -0.0108(9) 0.0106(8) 0.0021(8)
C30 0.0335(10) 0.0355(10) 0.0453(11) -0.0004(8) 0.0093(8) 0.0010(8)
C31 0.0307(9) 0.0358(10) 0.0340(9) 0.0036(8) 0.0104(7) -0.0026(8)
C32 0.0189(7) 0.0347(9) 0.0271(8) 0.0007(7) 0.0085(6) -0.0020(7)
C34 0.083(2) 0.105(3) 0.0484(15) -0.0148(16) 0.0173(15) 0.021(2)
C33 0.0607(17) 0.0711(19) 0.096(2) -0.0164(17) 0.0170(16) 0.0133(14)
C36 0.093(2) 0.075(2) 0.080(2) -0.0003(16) 0.0315(19) -0.0044(17)
C35 0.0564(18) 0.210(5) 0.071(2) -0.001(3) 0.0323(16) -0.015(2)
O4 0.078(3) 0.107(4) 0.048(2) -0.017(2) 0.029(2) -0.027(2)
O5 0.058(3) 0.051(3) 0.100(4) 0.007(3) 0.041(3) 0.001(2)
O3 0.052(2) 0.058(2) 0.0420(17) -0.0057(16) 0.0133(15) 0.0009(18)
O2 0.082(3) 0.086(3) 0.064(2) 0.020(2) 0.014(2) 0.002(2)

loop_
_atom_type_symbol
_atom_type_description
_atom_type_scat_dispersion_real
_atom_type_scat_dispersion_imag
_atom_type_scat_source
C C 0.0033 0.0016 'International Tables Vol C Tables 4.2.6.8 and 6.1.1.4'
H H 0.0000 0.0000 'International Tables Vol C Tables 4.2.6.8 and 6.1.1.4'
O O 0.0106 0.0060 'International Tables Vol C Tables 4.2.6.8 and 6.1.1.4'

loop_
_geom_angle_atom_site_label_1
_geom_angle_atom_site_label_2
_geom_angle_atom_site_label_3
_geom_angle
_geom_angle_site_symmetry_1
_geom_angle_site_symmetry_3
O1 C1 C2 121.47(16) . .
O1 C1 C14 121.46(16) . .
C2 C1 C14 117.07(15) . .
C3 C2 C7 120.36(16) . .
C3 C2 C1 119.14(16) . .
C7 C2 C1 120.50(15) . .
C4 C3 C2 122.25(17) . .
C4 C3 H1 118.9 . .
C2 C3 H1 118.9 . .
C3 C4 C5 116.96(16) . .
C3 C4 C15 122.17(17) . .
C5 C4 C15 120.86(16) . .
C6 C5 C4 122.02(17) . .
C6 C5 H2 119.0 . .
C4 C5 H2 119.0 . .
C5 C6 C7 121.10(17) . .
C5 C6 H3 119.5 . .
C7 C6 H3 119.5 . .
C6 C7 C2 117.27(16) . .
C6 C7 C8 121.88(16) . .
C2 C7 C8 120.85(15) . .
C9 C8 C7 119.86(15) . .
C9 C8 C26 119.98(15) . .
C7 C8 C26 120.14(15) . .
C14 C9 C10 117.05(15) . .
C14 C9 C8 120.95(15) . .
C10 C9 C8 122.01(15) . .
C11 C10 C9 121.30(16) . .
C11 C10 H4 119.4 . .
C9 C10 H4 119.4 . .
C10 C11 C12 121.83(16) . .
C10 C11 H5 119.1 . .
C12 C11 H5 119.1 . .
C13 C12 C11 117.14(16) . .
C13 C12 C22 122.79(16) . .
C11 C12 C22 120.07(16) . .
C12 C13 C14 122.29(16) . .
C12 C13 H6 118.9 . .
C14 C13 H6 118.9 . .
C13 C14 C9 120.33(15) . .
C13 C14 C1 119.02(15) . .
C9 C14 C1 120.65(15) . .
C19 C15 C4 108.7(3) . .
C18 C15 C4 110.4(2) . .
C18 C15 C16 109.9(3) . .
C4 C15 C16 112.43(17) . .
C18 C15 C17 109.0(2) . .
C4 C15 C17 108.30(18) . .
C16 C15 C17 106.6(2) . .
C19 C15 C21 112.4(6) . .
C4 C15 C21 108.1(3) . .
C19 C15 C20 110.9(6) . .
C4 C15 C20 111.4(3) . .
C21 C15 C20 105.4(5) . .
C15 C16 H7 109.5 . .
C15 C16 H8 109.5 . .
H7 C16 H8 109.5 . .
C15 C16 H9 109.5 . .
H7 C16 H9 109.5 . .
H8 C16 H9 109.5 . .
C15 C17 H10 109.5 . .
C15 C17 H11 109.5 . .
H10 C17 H11 109.5 . .
C15 C17 H12 109.5 . .
H10 C17 H12 109.5 . .
H11 C17 H12 109.5 . .
C15 C18 H13 109.5 . .
C15 C18 H14 109.5 . .
H13 C18 H14 109.5 . .
C15 C18 H15 109.5 . .
H13 C18 H15 109.5 . .
H14 C18 H15 109.5 . .
C15 C19 H16 109.5 . .
C15 C19 H17 109.5 . .
H16 C19 H17 109.5 . .
C15 C19 H18 109.5 . .
H16 C19 H18 109.5 . .
H17 C19 H18 109.5 . .
C15 C20 H19 109.5 . .
C15 C20 H20 109.5 . .
H19 C20 H20 109.5 . .
C15 C20 H21 109.5 . .
H19 C20 H21 109.5 . .
H20 C20 H21 109.5 . .
C15 C21 H22 109.5 . .
C15 C21 H23 109.5 . .
H22 C21 H23 109.5 . .
C15 C21 H24 109.5 . .
H22 C21 H24 109.5 . .
H23 C21 H24 109.5 . .
C24 C22 C23 109.9(2) . .
C24 C22 C12 108.98(17) . .
C23 C22 C12 111.79(16) . .
C24 C22 C25 109.36(17) . .
C23 C22 C25 107.13(18) . .
C12 C22 C25 109.59(16) . .
C22 C23 H25 109.5 . .
C22 C23 H26 109.5 . .
H25 C23 H26 109.5 . .
C22 C23 H27 109.5 . .
H25 C23 H27 109.5 . .
H26 C23 H27 109.5 . .
C22 C24 H28 109.5 . .
C22 C24 H29 109.5 . .
H28 C24 H29 109.5 . .
C22 C24 H30 109.5 . .
H28 C24 H30 109.5 . .
H29 C24 H30 109.5 . .
C22 C25 H31 109.5 . .
C22 C25 H32 109.5 . .
H31 C25 H32 109.5 . .
C22 C25 H33 109.5 . .
H31 C25 H33 109.5 . .
H32 C25 H33 109.5 . .
C27 C26 C32 120.53(15) . .
C27 C26 C8 120.15(15) . .
C32 C26 C8 119.33(16) . .
C26 C27 C28 122.06(16) . .
C26 C27 C32 119.81(15) . 3_666
C28 C27 C32 118.12(16) . 3_666
C29 C28 C27 121.27(17) . .
C29 C28 H34 119.4 . .
C27 C28 H34 119.4 . .
C28 C29 C30 120.20(18) . 3_666
C28 C29 H35 119.9 . .
C30 C29 H35 119.9 3_666 .
C31 C30 C29 120.62(19) . 3_666
C31 C30 H36 119.7 . .
C29 C30 H36 119.7 3_666 .
C30 C31 C32 121.34(18) . .
C30 C31 H37 119.3 . .
C32 C31 H37 119.3 . .
C26 C32 C31 121.90(16) . .
C26 C32 C27 119.65(16) . 3_666
C31 C32 C27 118.44(16) . 3_666
O3 C34 O2 96.9(4) . .
O5 C34 C33 116.0(4) . .
O3 C34 C33 112.0(3) . .
O2 C34 C33 127.0(4) . .
C34 C33 H38 109.5 . .
C34 C33 H39 109.5 . .
H38 C33 H39 109.5 . .
C34 C33 H40 109.5 . .
H38 C33 H40 109.5 . .
H39 C33 H40 109.5 . .
C35 C36 H41 109.5 . .
C35 C36 H42 109.5 . .
H41 C36 H42 109.5 . .
C35 C36 H43 109.5 . .
H41 C36 H43 109.5 . .
H42 C36 H43 109.5 . .
O4 C35 C36 125.3(4) . .
O4 C35 O5 103.3(4) . .
C36 C35 O5 124.3(4) . .
C36 C35 O3 99.4(3) . .
C34 O5 C35 116.7(4) . .
C34 O3 C35 112.2(3) . .

loop_
_geom_bond_atom_site_label_1
_geom_bond_atom_site_label_2
_geom_bond_distance
_geom_bond_site_symmetry_2
O1 C1 1.233(2) .
C1 C2 1.471(2) .
C1 C14 1.476(2) .
C2 C3 1.396(2) .
C2 C7 1.420(2) .
C3 C4 1.391(2) .
C3 H1 0.9500 .
C4 C5 1.413(3) .
C4 C15 1.532(2) .
C5 C6 1.377(3) .
C5 H2 0.9500 .
C6 C7 1.415(2) .
C6 H3 0.9500 .
C7 C8 1.432(2) .
C8 C9 1.426(2) .
C8 C26 1.494(2) .
C9 C14 1.415(2) .
C9 C10 1.420(2) .
C10 C11 1.373(2) .
C10 H4 0.9500 .
C11 C12 1.412(3) .
C11 H5 0.9500 .
C12 C13 1.385(2) .
C12 C22 1.533(2) .
C13 C14 1.401(2) .
C13 H6 0.9500 .
C15 C19 1.443(9) .
C15 C18 1.497(4) .
C15 C16 1.544(4) .
C15 C17 1.549(4) .
C15 C21 1.571(8) .
C15 C20 1.578(8) .
C16 H7 0.9800 .
C16 H8 0.9800 .
C16 H9 0.9800 .
C17 H10 0.9800 .
C17 H11 0.9800 .
C17 H12 0.9800 .
C18 H13 0.9800 .
C18 H14 0.9800 .
C18 H15 0.9800 .
C19 H16 0.9800 .
C19 H17 0.9800 .
C19 H18 0.9800 .
C20 H19 0.9800 .
C20 H20 0.9800 .
C20 H21 0.9800 .
C21 H22 0.9800 .
C21 H23 0.9800 .
C21 H24 0.9800 .
C22 C24 1.523(3) .
C22 C23 1.528(3) .
C22 C25 1.540(3) .
C23 H25 0.9800 .
C23 H26 0.9800 .
C23 H27 0.9800 .
C24 H28 0.9800 .
C24 H29 0.9800 .
C24 H30 0.9800 .
C25 H31 0.9800 .
C25 H32 0.9800 .
C25 H33 0.9800 .
C26 C27 1.402(3) .
C26 C32 1.408(2) .
C27 C28 1.434(2) .
C27 C32 1.441(2) 3_666
C28 C29 1.361(3) .
C28 H34 0.9500 .
C29 C30 1.420(3) 3_666
C29 H35 0.9500 .
C30 C31 1.356(3) .
C30 H36 0.9500 .
C31 C32 1.426(3) .
C31 H37 0.9500 .
C34 O5 1.280(5) .
C34 O3 1.337(5) .
C34 O2 1.382(5) .
C34 C33 1.475(4) .
C33 H38 0.9800 .
C33 H39 0.9800 .
C33 H40 0.9800 .
C36 C35 1.394(5) .
C36 H41 0.9800 .
C36 H42 0.9800 .
C36 H43 0.9800 .
C35 O4 1.272(6) .
C35 O5 1.456(5) .
C35 O3 1.470(5) .

loop_
_geom_torsion_atom_site_label_1
_geom_torsion_atom_site_label_2
_geom_torsion_atom_site_label_3
_geom_torsion_atom_site_label_4
_geom_torsion
_geom_torsion_site_symmetry_1
_geom_torsion_site_symmetry_4
O1 C1 C2 C3 4.3(3) . .
C14 C1 C2 C3 -176.08(17) . .
O1 C1 C2 C7 -175.88(19) . .
C14 C1 C2 C7 3.8(3) . .
C7 C2 C3 C4 0.4(3) . .
C1 C2 C3 C4 -179.71(18) . .
C2 C3 C4 C5 1.3(3) . .
C2 C3 C4 C15 -177.86(18) . .
C3 C4 C5 C6 -1.4(3) . .
C15 C4 C5 C6 177.77(19) . .
C4 C5 C6 C7 -0.2(3) . .
C5 C6 C7 C2 2.0(3) . .
C5 C6 C7 C8 -178.27(19) . .
C3 C2 C7 C6 -2.1(3) . .
C1 C2 C7 C6 178.08(18) . .
C3 C2 C7 C8 178.17(17) . .
C1 C2 C7 C8 -1.7(3) . .
C6 C7 C8 C9 179.81(18) . .
C2 C7 C8 C9 -0.4(3) . .
C6 C7 C8 C26 1.3(3) . .
C2 C7 C8 C26 -178.90(17) . .
C7 C8 C9 C14 0.3(3) . .
C26 C8 C9 C14 178.75(16) . .
C7 C8 C9 C10 -179.51(17) . .
C26 C8 C9 C10 -1.0(3) . .
C14 C9 C10 C11 -1.6(3) . .
C8 C9 C10 C11 178.15(18) . .
C9 C10 C11 C12 -0.9(3) . .
C10 C11 C12 C13 2.3(3) . .
C10 C11 C12 C22 -177.59(18) . .
C11 C12 C13 C14 -1.2(3) . .
C22 C12 C13 C14 178.65(18) . .
C12 C13 C14 C9 -1.3(3) . .
C12 C13 C14 C1 179.61(18) . .
C10 C9 C14 C13 2.7(3) . .
C8 C9 C14 C13 -177.13(17) . .
C10 C9 C14 C1 -178.22(17) . .
C8 C9 C14 C1 2.0(3) . .
O1 C1 C14 C13 -5.1(3) . .
C2 C1 C14 C13 175.18(17) . .
O1 C1 C14 C9 175.73(19) . .
C2 C1 C14 C9 -3.9(3) . .
C3 C4 C15 C19 68.7(5) . .
C5 C4 C15 C19 -110.4(5) . .
C3 C4 C15 C18 -117.0(3) . .
C5 C4 C15 C18 63.8(3) . .
C3 C4 C15 C16 6.2(3) . .
C5 C4 C15 C16 -173.0(2) . .
C3 C4 C15 C17 123.7(2) . .
C5 C4 C15 C17 -55.4(3) . .
C3 C4 C15 C21 -53.5(5) . .
C5 C4 C15 C21 127.3(4) . .
C3 C4 C15 C20 -168.9(5) . .
C5 C4 C15 C20 12.0(5) . .
C13 C12 C22 C24 112.9(2) . .
C11 C12 C22 C24 -67.3(2) . .
C13 C12 C22 C23 -8.9(3) . .
C11 C12 C22 C23 171.0(2) . .
C13 C12 C22 C25 -127.5(2) . .
C11 C12 C22 C25 52.4(2) . .
C9 C8 C26 C27 -84.2(2) . .
C7 C8 C26 C27 94.3(2) . .
C9 C8 C26 C32 95.7(2) . .
C7 C8 C26 C32 -85.8(2) . .
C32 C26 C27 C28 -179.74(15) . .
C8 C26 C27 C28 0.1(2) . .
C32 C26 C27 C32 -0.5(3) . 3_666
C8 C26 C27 C32 179.37(14) . 3_666
C26 C27 C28 C29 178.40(16) . .
C32 C27 C28 C29 -0.8(3) 3_666 .
C27 C28 C29 C30 1.2(3) . 3_666
C29 C30 C31 C32 1.1(3) 3_666 .
C27 C26 C32 C31 -179.72(16) . .
C8 C26 C32 C31 0.4(2) . .
C27 C26 C32 C27 0.5(3) . 3_666
C8 C26 C32 C27 -179.37(14) . 3_666
C30 C31 C32 C26 178.78(17) . .
C30 C31 C32 C27 -1.4(3) . 3_666
C33 C34 O5 C35 -156.7(4) . .
O4 C35 O5 C34 -41.7(7) . .
C36 C35 O5 C34 110.1(6) . .
O2 C34 O3 C35 -61.6(5) . .
C33 C34 O3 C35 163.8(4) . .
C36 C35 O3 C34 159.8(4) . .
